data_4023479
loop_
_publ_author_name
'Yu-Chang Chang'
'Yu-Da Chen'
'Chih-Hsin Chen'
'Yuh-Sheng Wen'
'Jiann T. Lin'
'Hsing-Yin Chen'
'Ming-Yu Kuo'
'Ito Chao'

_publ_section_title
;
 Crystal Engineering for \p-\p Stacking via Interaction between
 Electron-Rich and Electron-Deficient Heteroaromatics
;
_journal_name_full 'Journal of Organic Chemistry'
_journal_page_first 4608
_journal_page_last 4614
_journal_paper_doi 10.1021/jo800546j
_journal_volume 73
_journal_year 2008
_chemical_formula_moiety 'C14 H8 N4 S2'
_chemical_formula_sum 'C14 H8 N4 S2'
_chemical_formula_weight 296.36
_chemical_name_systematic
;
 ?
;
_space_group_IT_number 14
_symmetry_cell_setting monoclinic
_symmetry_space_group_name_Hall '-P 2yn'
_symmetry_space_group_name_H-M 'P 1 21/n 1'
_atom_sites_solution_hydrogens geom
_atom_sites_solution_primary direct
_atom_sites_solution_secondary difmap
_audit_creation_method SHELXL-97
_cell_angle_alpha 90.00
_cell_angle_beta 92.929(2)
_cell_angle_gamma 90.00
_cell_formula_units_Z 2
_cell_length_a 4.4429(3)
_cell_length_b 11.0190(9)
_cell_length_c 12.5860(10)
_cell_measurement_reflns_used 1418
_cell_measurement_temperature 150.0(1)
_cell_measurement_theta_max 29
_cell_measurement_theta_min 2.46
_cell_volume 615.36(8)
_computing_cell_refinement 'Bruker SMART'
_computing_data_collection 'Bruker SMART'
_computing_data_reduction 'Bruker SAINT'
_computing_molecular_graphics 'Ortep-3 for Windows (Farrugia, 1997)'
_computing_publication_material 'WinGX publication routines (Farrugia, 1999)'
_computing_structure_refinement 'SHELXL-97 (Sheldrick, 1997)'
_computing_structure_solution 'SHELXS-97 (Sheldrick, 1997)'
_diffrn_ambient_temperature 150.0(1)
_diffrn_measured_fraction_theta_full 0.999
_diffrn_measured_fraction_theta_max 0.999
_diffrn_measurement_device_type 'CCD area detector'
_diffrn_measurement_method 'phi and omega scans'
_diffrn_radiation_monochromator graphite
_diffrn_radiation_source 'fine-focus sealed tube'
_diffrn_radiation_type MoK\a
_diffrn_radiation_wavelength 0.71073
_diffrn_reflns_av_R_equivalents 0.0322
_diffrn_reflns_av_sigmaI/netI 0.0402
_diffrn_reflns_limit_h_max 3
_diffrn_reflns_limit_h_min -5
_diffrn_reflns_limit_k_max 13
_diffrn_reflns_limit_k_min -12
_diffrn_reflns_limit_l_max 14
_diffrn_reflns_limit_l_min -14
_diffrn_reflns_number 4686
_diffrn_reflns_theta_full 25.03
_diffrn_reflns_theta_max 25.03
_diffrn_reflns_theta_min 2.46
_exptl_absorpt_coefficient_mu 0.425
_exptl_absorpt_correction_T_max 0.9907
_exptl_absorpt_correction_T_min 0.8746
_exptl_absorpt_correction_type empirical
_exptl_crystal_colour green
_exptl_crystal_density_diffrn 1.599
_exptl_crystal_density_meas 0
_exptl_crystal_density_method 'not measured'
_exptl_crystal_description niddle
_exptl_crystal_F_000 304
_exptl_crystal_size_max 0.28
_exptl_crystal_size_mid 0.1
_exptl_crystal_size_min 0.06
_refine_diff_density_max 0.264
_refine_diff_density_min -0.213
_refine_diff_density_rms 0.048
_refine_ls_extinction_method none
_refine_ls_goodness_of_fit_ref 0.973
_refine_ls_hydrogen_treatment mixed
_refine_ls_matrix_type full
_refine_ls_number_parameters 91
_refine_ls_number_reflns 1090
_refine_ls_number_restraints 0
_refine_ls_restrained_S_all 0.973
_refine_ls_R_factor_all 0.0385
_refine_ls_R_factor_gt 0.0282
_refine_ls_shift/su_max 0.000
_refine_ls_shift/su_mean 0.000
_refine_ls_structure_factor_coef Fsqd
_refine_ls_weighting_details 'calc w=1/[\s^2^(Fo^2^)+(0.0421P)^2^+0.0125P] where P=(Fo^2^+2Fc^2^)/3'
_refine_ls_weighting_scheme calc
_refine_ls_wR_factor_gt 0.0731
_refine_ls_wR_factor_ref 0.0752
_reflns_number_gt 848
_reflns_number_total 1090
_reflns_threshold_expression >2sigma(I)
_cod_data_source_file jo800546j-File002.cif
_cod_data_source_block i7756
_cod_depositor_comments
;
The following automatic conversions were performed:
'_symmetry_cell_setting' value 'Monoclinic' changed to 'monoclinic'
according to '/home/saulius/struct/CIF-dictionaries/cif_core.dic'
dictionary named 'cif_core.dic' version 2.4.1 from 2010-06-29.

Automatic conversion script
Id: cif_fix_enum 1527 2010-12-29 10:47:43Z saulius 
;
_cod_original_sg_symbol_H-M 'P 21/n'
_cod_database_code 4023479

loop_
_symmetry_equiv_pos_as_xyz
'x, y, z'
'-x+1/2, y+1/2, -z+1/2'
'-x, -y, -z'
'x-1/2, -y-1/2, z-1/2'

loop_
_atom_site_label
_atom_site_type_symbol
_atom_site_fract_x
_atom_site_fract_y
_atom_site_fract_z
_atom_site_U_iso_or_equiv
_atom_site_adp_type
_atom_site_occupancy
_atom_site_symmetry_multiplicity
_atom_site_calc_flag
_atom_site_refinement_flags
_atom_site_disorder_assembly
_atom_site_disorder_group
S1 S 0.17202(11) 0.34513(5) 0.93248(4) 0.02175(19) Uani 1 1 d . . .
N6 N 0.7514(4) 0.52830(15) 0.62357(14) 0.0274(5) Uani 1 1 d . . .
N8 N 0.7849(4) 0.31779(15) 0.66480(14) 0.0275(5) Uani 1 1 d . . .
C1 C 0.3017(4) 0.46870(17) 0.86107(16) 0.0176(5) Uani 1 1 d . . .
C2 C 0.2022(4) 0.57863(19) 0.89873(16) 0.0183(5) Uani 1 1 d . . .
H2 H 0.2491 0.6540 0.8708 0.022 Uiso 1 1 calc R . .
C3 C 0.0182(4) 0.56003(16) 0.98620(16) 0.0177(5) Uani 1 1 d . . .
C4 C 0.4941(4) 0.44894(17) 0.77160(16) 0.0178(5) Uani 1 1 d . . .
C5 C 0.5742(5) 0.54298(19) 0.70484(17) 0.0257(5) Uani 1 1 d . . .
H5 H 0.5000 0.6202 0.7177 0.031 Uiso 1 1 calc R . .
C7 C 0.8458(5) 0.4150(2) 0.60826(18) 0.0268(5) Uani 1 1 d . . .
H7 H 0.9681 0.4030 0.5514 0.032 Uiso 1 1 calc R . .
C9 C 0.6096(4) 0.33649(18) 0.74635(16) 0.0231(5) Uani 1 1 d . . .
H9 H 0.5626 0.2704 0.7884 0.028 Uiso 1 1 calc R . .

loop_
_atom_site_aniso_label
_atom_site_aniso_U_11
_atom_site_aniso_U_22
_atom_site_aniso_U_33
_atom_site_aniso_U_23
_atom_site_aniso_U_13
_atom_site_aniso_U_12
S1 0.0253(3) 0.0194(3) 0.0215(3) -0.0004(2) 0.0098(2) -0.0005(2)
N6 0.0341(10) 0.0248(10) 0.0249(11) -0.0008(8) 0.0164(9) -0.0003(8)
N8 0.0339(10) 0.0250(10) 0.0251(11) -0.0005(8) 0.0149(8) 0.0022(8)
C1 0.0181(10) 0.0193(11) 0.0155(11) 0.0024(9) 0.0026(9) -0.0016(9)
C2 0.0184(10) 0.0217(11) 0.0154(11) -0.0015(9) 0.0067(9) -0.0060(9)
C3 0.0187(10) 0.0179(10) 0.0166(11) -0.0016(9) 0.0022(9) -0.0012(8)
C4 0.0168(10) 0.0210(11) 0.0158(12) -0.0017(9) 0.0027(9) -0.0028(8)
C5 0.0294(12) 0.0212(12) 0.0273(13) 0.0005(10) 0.0100(11) -0.0008(9)
C7 0.0295(12) 0.0315(13) 0.0206(12) -0.0031(10) 0.0132(10) -0.0012(10)
C9 0.0279(11) 0.0215(11) 0.0205(12) 0.0026(9) 0.0080(9) -0.0011(9)

loop_
_atom_type_symbol
_atom_type_description
_atom_type_scat_dispersion_real
_atom_type_scat_dispersion_imag
_atom_type_scat_source
S S 0.1246 0.1234 'International Tables Vol C Tables 4.2.6.8 and 6.1.1.4'
N N 0.0061 0.0033 'International Tables Vol C Tables 4.2.6.8 and 6.1.1.4'
C C 0.0033 0.0016 'International Tables Vol C Tables 4.2.6.8 and 6.1.1.4'
H H 0.0000 0.0000 'International Tables Vol C Tables 4.2.6.8 and 6.1.1.4'

loop_
_geom_angle_atom_site_label_1
_geom_angle_atom_site_label_2
_geom_angle_atom_site_label_3
_geom_angle
_geom_angle_site_symmetry_1
_geom_angle_site_symmetry_3
_geom_angle_publ_flag
C3 S1 C1 91.01(10) 3_567 . ?
C5 N6 C7 115.27(18) . . ?
C7 N8 C9 115.60(18) . . ?
C2 C1 C4 127.13(18) . . ?
C2 C1 S1 112.80(15) . . ?
C4 C1 S1 120.07(14) . . ?
C1 C2 C3 110.27(18) . . ?
C1 C2 H2 124.9 . . ?
C3 C2 H2 124.9 . . ?
C3 C3 C2 114.4(2) 3_567 . ?
C3 C3 S1 111.5(2) 3_567 3_567 ?
C2 C3 S1 134.09(15) . 3_567 ?
C9 C4 C5 114.74(19) . . ?
C9 C4 C1 123.19(17) . . ?
C5 C4 C1 122.07(18) . . ?
N6 C5 C4 123.5(2) . . ?
N6 C5 H5 118.2 . . ?
C4 C5 H5 118.2 . . ?
N8 C7 N6 127.3(2) . . ?
N8 C7 H7 116.3 . . ?
N6 C7 H7 116.3 . . ?
N8 C9 C4 123.51(19) . . ?
N8 C9 H9 118.2 . . ?
C4 C9 H9 118.2 . . ?

loop_
_geom_bond_atom_site_label_1
_geom_bond_atom_site_label_2
_geom_bond_distance
_geom_bond_site_symmetry_2
_geom_bond_publ_flag
S1 C3 1.715(2) 3_567 ?
S1 C1 1.7455(19) . ?
N6 C5 1.332(3) . ?
N6 C7 1.334(3) . ?
N8 C7 1.321(3) . ?
N8 C9 1.336(3) . ?
C1 C2 1.382(3) . ?
C1 C4 1.464(3) . ?
C2 C3 1.419(3) . ?
C2 H2 0.9300 . ?
C3 C3 1.379(4) 3_567 ?
C3 S1 1.715(2) 3_567 ?
C4 C9 1.384(3) . ?
C4 C5 1.392(3) . ?
C5 H5 0.9300 . ?
C7 H7 0.9300 . ?
C9 H9 0.9300 . ?
